data_4112045
loop_
_publ_author_name
'Russell P. Hughes'
'Roman B. Laritchev'
'Jian Yuan'
'James A. Golen'
'Adam N. Rucker'
'Arnold L. Rheingold'

_publ_section_title
;
 A Simple Route to Difluorocarbene and Perfluoroalkylidene Complexes of
 Iridium
;
_journal_name_full 'Journal of the American Chemical Society'
_journal_page_first 15020
_journal_page_last 15021
_journal_paper_doi 10.1021/ja055166k
_journal_volume 127
_journal_year 2005
_chemical_formula_sum 'C21 H28 F3 I Ir P'
_chemical_formula_weight 687.50
_chemical_name_systematic
; 
 ? 
;
_space_group_IT_number 14
_symmetry_cell_setting monoclinic
_symmetry_space_group_name_Hall '-P 2yn'
_symmetry_space_group_name_H-M 'P 1 21/n 1'
_atom_sites_solution_hydrogens geom
_atom_sites_solution_primary direct
_atom_sites_solution_secondary difmap
_audit_creation_method SHELXL-97
_cell_angle_alpha 90.00
_cell_angle_beta 91.5390(10)
_cell_angle_gamma 90.00
_cell_formula_units_Z 4
_cell_length_a 8.1786(5)
_cell_length_b 9.1263(5)
_cell_length_c 28.1355(17)
_cell_measurement_reflns_used 9544
_cell_measurement_temperature 203(2)
_cell_measurement_theta_max 28.15
_cell_measurement_theta_min 2.23
_cell_volume 2099.3(2)
_computing_cell_refinement 'Bruker SMART'
_computing_data_collection 'Bruker SMART'
_computing_data_reduction 'Bruker SAINT'
_computing_molecular_graphics 'Bruker SHELXTL'
_computing_publication_material 'Bruker SHELXTL'
_computing_structure_refinement 'SHELXL-97 (Sheldrick, 1997)'
_computing_structure_solution 'SHELXS-97 (Sheldrick, 1990)'
_diffrn_ambient_temperature 203(2)
_diffrn_measured_fraction_theta_full 0.943
_diffrn_measured_fraction_theta_max 0.943
_diffrn_measurement_device_type 'CCD area detector'
_diffrn_measurement_method 'phi and omega scans'
_diffrn_radiation_monochromator graphite
_diffrn_radiation_source 'fine-focus sealed tube'
_diffrn_radiation_type MoK\a
_diffrn_radiation_wavelength 0.71073
_diffrn_reflns_av_R_equivalents 0.0289
_diffrn_reflns_av_sigmaI/netI 0.0320
_diffrn_reflns_limit_h_max 9
_diffrn_reflns_limit_h_min -10
_diffrn_reflns_limit_k_max 12
_diffrn_reflns_limit_k_min -12
_diffrn_reflns_limit_l_max 35
_diffrn_reflns_limit_l_min -37
_diffrn_reflns_number 15933
_diffrn_reflns_theta_full 28.17
_diffrn_reflns_theta_max 28.17
_diffrn_reflns_theta_min 2.35
_exptl_absorpt_coefficient_mu 7.937
_exptl_absorpt_correction_T_max 0.7419
_exptl_absorpt_correction_T_min 0.2997
_exptl_absorpt_correction_type none
_exptl_crystal_colour orange
_exptl_crystal_density_diffrn 2.175
_exptl_crystal_density_meas 0
_exptl_crystal_description blade
_exptl_crystal_F_000 1304
_exptl_crystal_size_max 0.20
_exptl_crystal_size_mid 0.20
_exptl_crystal_size_min 0.04
_refine_diff_density_max 1.083
_refine_diff_density_min -0.899
_refine_diff_density_rms 0.126
_refine_ls_extinction_method none
_refine_ls_goodness_of_fit_ref 1.012
_refine_ls_hydrogen_treatment mixed
_refine_ls_matrix_type full
_refine_ls_number_parameters 272
_refine_ls_number_reflns 4860
_refine_ls_number_restraints 0
_refine_ls_restrained_S_all 1.012
_refine_ls_R_factor_all 0.0409
_refine_ls_R_factor_gt 0.0332
_refine_ls_shift/su_max 0.615
_refine_ls_shift/su_mean 0.051
_refine_ls_structure_factor_coef Fsqd
_refine_ls_weighting_details 'calc w=1/[\s^2^(Fo^2^)+(0.0400P)^2^+8.0000P] where P=(Fo^2^+2Fc^2^)/3'
_refine_ls_weighting_scheme calc
_refine_ls_wR_factor_gt 0.0847
_refine_ls_wR_factor_ref 0.0879
_reflns_number_gt 4123
_reflns_number_total 4860
_reflns_threshold_expression >2sigma(I)
_cod_data_source_file ja055166ksi20050729_123415.cif
_cod_data_source_block rph307
_cod_database_code 4112045

loop_
_symmetry_equiv_pos_as_xyz
'x, y, z'
'-x+1/2, y+1/2, -z+1/2'
'-x, -y, -z'
'x-1/2, -y-1/2, z-1/2'

loop_
_atom_site_label
_atom_site_type_symbol
_atom_site_fract_x
_atom_site_fract_y
_atom_site_fract_z
_atom_site_U_iso_or_equiv
_atom_site_adp_type
_atom_site_occupancy
_atom_site_symmetry_multiplicity
_atom_site_calc_flag
_atom_site_refinement_flags
Ir1 Ir 0.56359(2) 0.49038(2) 0.145412(7) 0.03154(8) Uani 1 1 d .
I1 I 0.33784(17) 0.53822(17) 0.07782(5) 0.0507(4) Uani 0.484(2) 1 d P
I1' I 0.41697(16) 0.24787(15) 0.17073(5) 0.0565(4) Uani 0.516(2) 1 d P
P1 P 0.7161(2) 0.35467(16) 0.09490(5) 0.0405(3) Uani 1 1 d .
F1 F 0.3822(13) 0.2064(10) 0.1375(4) 0.078(3) Uani 0.484(2) 1 d P
F1' F 0.3488(12) 0.4081(11) 0.0612(3) 0.080(3) Uani 0.516(2) 1 d P
F2 F 0.2811(12) 0.3463(11) 0.1877(3) 0.074(3) Uani 0.484(2) 1 d P
F2' F 0.2525(12) 0.5780(13) 0.1044(4) 0.089(3) Uani 0.516(2) 1 d P
F3 F 0.5049(14) 0.2254(10) 0.2030(4) 0.084(3) Uani 0.484(2) 1 d P
F3' F 0.4400(12) 0.6243(11) 0.0574(3) 0.082(3) Uani 0.516(2) 1 d P
C1 C 0.6461(10) 0.7193(7) 0.1555(2) 0.0540(17) Uani 1 1 d .
C2 C 0.7695(7) 0.6246(8) 0.1753(3) 0.0552(19) Uani 1 1 d .
C3 C 0.6938(9) 0.5448(7) 0.2128(2) 0.0517(17) Uani 1 1 d .
C4 C 0.5339(8) 0.5993(7) 0.2156(2) 0.0506(16) Uani 1 1 d .
C5 C 0.5084(9) 0.7042(7) 0.1819(3) 0.059(2) Uani 1 1 d .
C6 C 0.6712(18) 0.8338(10) 0.1175(3) 0.129(5) Uani 1 1 d .
H6A H 0.7078 0.9245 0.1322 0.193 Uiso 1 1 calc R
H6B H 0.5689 0.8505 0.1001 0.193 Uiso 1 1 calc R
H6C H 0.7530 0.7997 0.0957 0.193 Uiso 1 1 calc R
C7 C 0.9445(10) 0.6275(14) 0.1658(4) 0.125(5) Uani 1 1 d .
H7A H 0.9980 0.7004 0.1859 0.188 Uiso 1 1 calc R
H7B H 0.9599 0.6520 0.1326 0.188 Uiso 1 1 calc R
H7C H 0.9916 0.5319 0.1725 0.188 Uiso 1 1 calc R
C8 C 0.7800(17) 0.4406(10) 0.2466(3) 0.123(5) Uani 1 1 d .
H8A H 0.8262 0.4949 0.2734 0.184 Uiso 1 1 calc R
H8B H 0.8668 0.3907 0.2302 0.184 Uiso 1 1 calc R
H8C H 0.7025 0.3690 0.2579 0.184 Uiso 1 1 calc R
C9 C 0.4213(16) 0.5551(14) 0.2556(4) 0.135(6) Uani 1 1 d .
H9A H 0.4346 0.6233 0.2818 0.203 Uiso 1 1 calc R
H9B H 0.4491 0.4570 0.2664 0.203 Uiso 1 1 calc R
H9C H 0.3086 0.5567 0.2439 0.203 Uiso 1 1 calc R
C10 C 0.3551(12) 0.7970(10) 0.1788(5) 0.122(5) Uani 1 1 d .
H10A H 0.3692 0.8828 0.1988 0.183 Uiso 1 1 calc R
H10B H 0.2628 0.7401 0.1895 0.183 Uiso 1 1 calc R
H10C H 0.3349 0.8274 0.1462 0.183 Uiso 1 1 calc R
C11 C 0.8747(9) 0.2460(8) 0.1249(3) 0.065(2) Uani 1 1 d .
H11A H 0.9347 0.1912 0.1016 0.098 Uiso 1 1 calc R
H11B H 0.8246 0.1785 0.1469 0.098 Uiso 1 1 calc R
H11C H 0.9491 0.3105 0.1424 0.098 Uiso 1 1 calc R
C12 C 0.8288(10) 0.4643(8) 0.0532(3) 0.0629(19) Uani 1 1 d .
H12A H 0.8908 0.4005 0.0329 0.094 Uiso 1 1 calc R
H12B H 0.9030 0.5291 0.0706 0.094 Uiso 1 1 calc R
H12C H 0.7528 0.5221 0.0339 0.094 Uiso 1 1 calc R
C13 C 0.6196(10) 0.2203(8) 0.0559(3) 0.0630(19) Uani 1 1 d .
H13A H 0.7021 0.1731 0.0370 0.095 Uiso 1 1 calc R
H13B H 0.5404 0.2686 0.0349 0.095 Uiso 1 1 calc R
H13C H 0.5647 0.1473 0.0748 0.095 Uiso 1 1 calc R
C14 C 0.386(3) 0.514(2) 0.0906(7) 0.060(6) Uani 0.516(2) 1 d P
C14' C 0.423(3) 0.313(2) 0.1679(7) 0.058(6) Uani 0.484(2) 1 d P
C15 C 0.9715(12) 0.8757(8) 0.0119(4) 0.074(3) Uani 1 1 d .
C16 C 0.9197(19) 0.9994(16) -0.0207(6) 0.058(4) Uani 0.50 1 d P
C17 C 1.087(2) 0.885(2) 0.0395(6) 0.080(6) Uani 0.50 1 d P
C18 C 1.1971(17) 1.0093(14) 0.0516(6) 0.117(5) Uani 1 1 d .
C19 C 1.144(2) 1.134(2) 0.0181(7) 0.078(5) Uani 0.50 1 d P

loop_
_atom_site_aniso_label
_atom_site_aniso_U_11
_atom_site_aniso_U_22
_atom_site_aniso_U_33
_atom_site_aniso_U_23
_atom_site_aniso_U_13
_atom_site_aniso_U_12
Ir1 0.03160(13) 0.03020(11) 0.03265(12) -0.00143(8) -0.00211(8) -0.00243(8)
I1 0.0471(8) 0.0652(8) 0.0389(7) -0.0087(5) -0.0141(5) 0.0101(5)
I1' 0.0733(7) 0.0445(7) 0.0530(7) -0.0031(6) 0.0212(5) -0.0253(6)
P1 0.0453(9) 0.0389(7) 0.0372(8) -0.0040(6) 0.0021(7) 0.0025(6)
F1 0.105(8) 0.069(6) 0.061(6) -0.007(5) 0.021(5) -0.054(6)
F1' 0.084(6) 0.090(7) 0.063(5) -0.031(5) -0.039(5) 0.014(5)
F2 0.067(6) 0.079(6) 0.076(6) -0.003(5) 0.027(5) -0.027(5)
F2' 0.066(6) 0.118(8) 0.082(7) -0.032(6) -0.026(6) 0.033(6)
F3 0.103(8) 0.065(6) 0.085(7) 0.035(5) -0.019(6) -0.028(5)
F3' 0.085(7) 0.102(7) 0.058(5) 0.025(5) -0.026(5) -0.007(6)
C1 0.074(5) 0.040(3) 0.048(4) 0.001(3) -0.007(3) -0.022(3)
C2 0.029(3) 0.071(4) 0.066(4) -0.040(4) 0.014(3) -0.014(3)
C3 0.073(5) 0.040(3) 0.041(3) -0.004(3) -0.027(3) 0.004(3)
C4 0.054(4) 0.048(3) 0.052(4) -0.023(3) 0.020(3) -0.015(3)
C5 0.047(4) 0.045(3) 0.082(5) -0.027(3) -0.024(4) 0.007(3)
C6 0.253(16) 0.059(5) 0.073(6) 0.015(5) -0.029(8) -0.068(8)
C7 0.039(5) 0.163(11) 0.174(11) -0.112(9) 0.029(6) -0.033(6)
C8 0.226(14) 0.061(5) 0.076(6) -0.007(5) -0.092(8) 0.030(7)
C9 0.159(12) 0.135(9) 0.117(9) -0.076(8) 0.105(9) -0.087(9)
C10 0.076(6) 0.072(6) 0.215(13) -0.067(7) -0.061(7) 0.036(5)
C11 0.066(5) 0.064(4) 0.065(5) -0.009(4) -0.003(4) 0.026(4)
C12 0.076(5) 0.061(4) 0.053(4) 0.001(3) 0.022(4) -0.005(4)
C13 0.078(5) 0.056(4) 0.055(4) -0.024(3) 0.004(4) 0.003(4)
C14 0.079(15) 0.059(10) 0.042(11) -0.017(8) -0.019(9) 0.038(9)
C14' 0.107(16) 0.027(8) 0.041(8) 0.008(8) 0.008(8) -0.009(10)
C15 0.082(6) 0.044(4) 0.097(7) 0.003(4) 0.043(6) 0.001(4)
C16 0.051(8) 0.063(9) 0.058(8) -0.023(7) -0.010(7) 0.021(7)
C17 0.078(12) 0.102(14) 0.061(10) 0.041(10) 0.030(9) 0.041(11)
C18 0.092(9) 0.119(10) 0.140(12) -0.049(8) 0.014(8) 0.010(7)
C19 0.055(10) 0.084(12) 0.095(13) -0.040(10) 0.007(9) -0.011(8)

loop_
_atom_type_symbol
_atom_type_description
_atom_type_scat_dispersion_real
_atom_type_scat_dispersion_imag
_atom_type_scat_source
C C 0.0033 0.0016 'International Tables Vol C Tables 4.2.6.8 and 6.1.1.4'
H H 0.0000 0.0000 'International Tables Vol C Tables 4.2.6.8 and 6.1.1.4'
F F 0.0171 0.0103 'International Tables Vol C Tables 4.2.6.8 and 6.1.1.4'
P P 0.1023 0.0942 'International Tables Vol C Tables 4.2.6.8 and 6.1.1.4'
I I -0.4742 1.8119 'International Tables Vol C Tables 4.2.6.8 and 6.1.1.4'
Ir Ir -1.4442 7.9887 'International Tables Vol C Tables 4.2.6.8 and 6.1.1.4'

loop_
_geom_angle_atom_site_label_1
_geom_angle_atom_site_label_2
_geom_angle_atom_site_label_3
_geom_angle
_geom_angle_site_symmetry_1
_geom_angle_site_symmetry_3
C14 Ir1 C14' 85.9(9) . .
C14 Ir1 C3 156.3(5) . .
C14' Ir1 C3 99.9(6) . .
C14 Ir1 C1 101.4(6) . .
C14' Ir1 C1 149.3(6) . .
C3 Ir1 C1 62.5(2) . .
C14 Ir1 C2 136.0(7) . .
C14' Ir1 C2 136.6(6) . .
C3 Ir1 C2 37.8(3) . .
C1 Ir1 C2 37.6(3) . .
C14 Ir1 C4 121.0(6) . .
C14' Ir1 C4 90.2(6) . .
C3 Ir1 C4 36.9(3) . .
C1 Ir1 C4 60.4(2) . .
C2 Ir1 C4 61.3(2) . .
C14 Ir1 C5 95.8(5) . .
C14' Ir1 C5 114.4(6) . .
C3 Ir1 C5 60.8(2) . .
C1 Ir1 C5 35.8(3) . .
C2 Ir1 C5 60.8(2) . .
C4 Ir1 C5 35.3(3) . .
C14 Ir1 P1 88.7(5) . .
C14' Ir1 P1 94.7(6) . .
C3 Ir1 P1 113.5(2) . .
C1 Ir1 P1 115.0(2) . .
C2 Ir1 P1 96.50(16) . .
C4 Ir1 P1 150.2(2) . .
C5 Ir1 P1 150.7(2) . .
C14 Ir1 I1' 88.6(6) . .
C14' Ir1 I1' 6.9(6) . .
C3 Ir1 I1' 99.79(19) . .
C1 Ir1 I1' 154.43(19) . .
C2 Ir1 I1' 135.0(2) . .
C4 Ir1 I1' 94.24(17) . .
C5 Ir1 I1' 120.5(2) . .
P1 Ir1 I1' 88.44(5) . .
C14 Ir1 I1 3.6(5) . .
C14' Ir1 I1 88.0(6) . .
C3 Ir1 I1 152.91(18) . .
C1 Ir1 I1 98.07(18) . .
C2 Ir1 I1 133.2(2) . .
C4 Ir1 I1 118.2(2) . .
C5 Ir1 I1 92.28(17) . .
P1 Ir1 I1 91.40(5) . .
I1' Ir1 I1 91.10(5) . .
C14 I1 F2' 98(2) . .
C14 I1 F1' 80(2) . .
F2' I1 F1' 127.4(8) . .
C14 I1 F3' 94(3) . .
F2' I1 F3' 122.1(8) . .
F1' I1 F3' 110.4(7) . .
C14 I1 Ir1 13(2) . .
F2' I1 Ir1 90.5(4) . .
F1' I1 Ir1 93.2(3) . .
F3' I1 Ir1 88.4(3) . .
C14' I1' F1 105(2) . .
C14' I1' F3 103(2) . .
F1 I1' F3 141.9(9) . .
C14' I1' F2 61(2) . .
F1 I1' F2 108.3(8) . .
F3 I1' F2 107.6(7) . .
C14' I1' Ir1 25(2) . .
F1 I1' Ir1 100.3(5) . .
F3 I1' Ir1 94.8(4) . .
F2 I1' Ir1 86.0(3) . .
C12 P1 C13 101.7(4) . .
C12 P1 C11 103.5(4) . .
C13 P1 C11 101.9(4) . .
C12 P1 Ir1 113.5(3) . .
C13 P1 Ir1 120.6(3) . .
C11 P1 Ir1 113.6(3) . .
I1' F1 C14' 25.9(8) . .
I1 F1' C14 25.5(9) . .
C14' F2 I1' 23.2(8) . .
I1 F2' C14 25.6(9) . .
I1' F3 C14' 24.2(8) . .
I1 F3' C14 23.2(9) . .
C5 C1 C2 108.0(6) . .
C5 C1 C6 125.5(9) . .
C2 C1 C6 125.8(9) . .
C5 C1 Ir1 73.9(4) . .
C2 C1 Ir1 71.9(3) . .
C6 C1 Ir1 127.5(5) . .
C1 C2 C3 106.2(6) . .
C1 C2 C7 126.9(9) . .
C3 C2 C7 125.9(9) . .
C1 C2 Ir1 70.5(3) . .
C3 C2 Ir1 70.3(3) . .
C7 C2 Ir1 132.3(5) . .
C4 C3 C2 106.4(6) . .
C4 C3 C8 127.5(9) . .
C2 C3 C8 125.5(9) . .
C4 C3 Ir1 72.5(3) . .
C2 C3 Ir1 72.0(3) . .
C8 C3 Ir1 127.4(5) . .
C5 C4 C3 109.6(6) . .
C5 C4 C9 128.0(9) . .
C3 C4 C9 122.0(9) . .
C5 C4 Ir1 73.3(4) . .
C3 C4 Ir1 70.6(3) . .
C9 C4 Ir1 128.1(5) . .
C4 C5 C1 109.6(6) . .
C4 C5 C10 123.0(9) . .
C1 C5 C10 127.1(9) . .
C4 C5 Ir1 71.3(4) . .
C1 C5 Ir1 70.3(4) . .
C10 C5 Ir1 129.3(5) . .
I1 C14 F1' 75(2) . .
I1 C14 F2' 56.3(19) . .
F1' C14 F2' 109.5(18) . .
I1 C14 F3' 63(2) . .
F1' C14 F3' 100.2(15) . .
F2' C14 F3' 98.9(15) . .
I1 C14 Ir1 163(2) . .
F1' C14 Ir1 122.2(13) . .
F2' C14 Ir1 113.3(13) . .
F3' C14 Ir1 109.3(14) . .
I1' C14' F1 49.1(17) . .
I1' C14' F2 96(3) . .
F1 C14' F2 103.4(17) . .
I1' C14' F3 52.5(16) . .
F1 C14' F3 98.1(14) . .
F2 C14' F3 103.7(14) . .
I1' C14' Ir1 148(3) . .
F1 C14' Ir1 120.0(12) . .
F2 C14' Ir1 116.1(12) . .
F3 C14' Ir1 112.9(14) . .
C17 C15 C19 177.7(15) . 3_775
C17 C15 C16 51.6(11) . 3_775
C19 C15 C16 127.7(13) 3_775 3_775
C17 C15 C16 122.9(13) . .
C19 C15 C16 56.4(11) 3_775 .
C16 C15 C16 71.3(10) 3_775 .
C17 C16 C18 74.2(15) 3_775 3_775
C17 C16 C19 146(2) 3_775 3_775
C18 C16 C19 72.0(13) 3_775 3_775
C17 C16 C15 53.0(13) 3_775 3_775
C18 C16 C15 127.2(15) 3_775 3_775
C19 C16 C15 160.7(16) 3_775 3_775
C17 C16 C15 161.7(17) 3_775 .
C18 C16 C15 124.1(14) 3_775 .
C19 C16 C15 52.1(11) 3_775 .
C15 C16 C15 108.7(10) 3_775 .
C17 C16 C16 108.6(19) 3_775 3_775
C18 C16 C16 176.7(16) 3_775 3_775
C19 C16 C16 105.1(17) 3_775 3_775
C15 C16 C16 55.6(9) 3_775 3_775
C15 C16 C16 53.1(9) . 3_775
C15 C17 C16 75.4(12) . 3_775
C15 C17 C18 131.0(15) . .
C16 C17 C18 55.7(13) 3_775 .
C16 C18 C17 50.1(10) 3_775 .
C16 C18 C19 55.5(11) 3_775 .
C17 C18 C19 105.5(13) . .
C15 C19 C16 71.5(11) 3_775 3_775
C15 C19 C18 124.0(15) 3_775 .
C16 C19 C18 52.5(11) 3_775 .

loop_
_geom_bond_atom_site_label_1
_geom_bond_atom_site_label_2
_geom_bond_distance
_geom_bond_site_symmetry_2
Ir1 C14 2.10(2) .
Ir1 C14' 2.10(2) .
Ir1 C3 2.207(6) .
Ir1 C1 2.211(6) .
Ir1 C2 2.229(6) .
Ir1 C4 2.231(6) .
Ir1 C5 2.256(6) .
Ir1 P1 2.2814(16) .
Ir1 I1' 2.6247(12) .
Ir1 I1 2.6510(13) .
I1 C14 0.57(2) .
I1 F2' 1.098(11) .
I1 F1' 1.280(9) .
I1 F3' 1.292(11) .
I1' C14' 0.601(18) .
I1' F1 1.041(10) .
I1' F3 1.162(10) .
I1' F2 1.516(11) .
P1 C12 1.812(7) .
P1 C13 1.813(7) .
P1 C11 1.823(7) .
F1 C14' 1.33(2) .
F1' C14 1.30(2) .
F2 C14' 1.33(2) .
F2' C14 1.31(2) .
F3 C14' 1.42(2) .
F3' C14 1.45(2) .
C1 C5 1.373(11) .
C1 C2 1.431(10) .
C1 C6 1.513(10) .
C2 C3 1.436(10) .
C2 C7 1.463(10) .
C3 C4 1.403(10) .
C3 C8 1.506(9) .
C4 C5 1.361(10) .
C4 C9 1.526(11) .
C5 C10 1.514(10) .
C15 C17 1.21(2) .
C15 C19 1.254(19) 3_775
C15 C16 1.462(17) 3_775
C15 C16 1.509(17) .
C16 C17 1.18(2) 3_775
C16 C18 1.28(2) 3_775
C16 C19 1.33(2) 3_775
C16 C15 1.462(17) 3_775
C16 C16 1.73(3) 3_775
C17 C16 1.18(2) 3_775
C17 C18 1.49(3) .
C18 C16 1.28(2) 3_775
C18 C19 1.53(2) .
C19 C15 1.254(19) 3_775
C19 C16 1.33(2) 3_775
